data_2001283
loop_
_publ_author_name
'Zacharias, D. E.'
'Glusker, J. P.'

_publ_section_title
;
 Structure of strontium citrate pentahydrate
;
_journal_issue 10
_journal_name_full 'Acta Crystallographica Section C'
_journal_page_first 1732
_journal_page_last 1735
_journal_paper_doi 10.1107/S0108270193000964
_journal_volume 49
_journal_year 1993
_chemical_formula_moiety '2(C6 H5 O7 3-),3(Sr 2+),5(H2 O1)'
_chemical_formula_sum 'C12 H20 O19 Sr3'
_chemical_formula_weight 731.14
_space_group_IT_number 2
_space_group_name_Hall '-P 1'
_space_group_name_H-M_alt 'P -1'
_symmetry_cell_setting triclinic
_symmetry_space_group_name_Hall '-P 1'
_symmetry_space_group_name_H-M 'P -1'
_atom_type_scat_source IntTabIV
_cell_angle_alpha 104.77(2)
_cell_angle_beta 100.12(2)
_cell_angle_gamma 111.19(2)
_cell_formula_units_Z 2
_cell_length_a 10.720(2)
_cell_length_b 12.467(2)
_cell_length_c 9.124(2)
_cell_measurement_reflns_used 14
_cell_measurement_temperature 293
_cell_measurement_theta_max 45
_cell_measurement_theta_min 40
_cell_volume 1049.7(4)
_diffrn_measurement_device 'Siemens-Nicolet P3m'
_diffrn_measurement_method 'Variable \q-2\q scans of rate 2.02-58.6\% min^-1^'
_diffrn_radiation_type CuK\a
_diffrn_radiation_wavelength 1.5418
_diffrn_reflns_av_R_equivalents 0.016
_diffrn_reflns_limit_h_max 12
_diffrn_reflns_limit_h_min -13
_diffrn_reflns_limit_k_max 14
_diffrn_reflns_limit_k_min -15
_diffrn_reflns_limit_l_max 11
_diffrn_reflns_limit_l_min 0
_diffrn_reflns_number 4147
_diffrn_reflns_theta_max 69.5
_diffrn_standards_decay_% <1
_diffrn_standards_interval_count 92
_diffrn_standards_number 4
_exptl_absorpt_coefficient_mu 10.842
_exptl_absorpt_correction_T_max 1.000
_exptl_absorpt_correction_T_min 0.795
_exptl_absorpt_correction_type empirical
_exptl_crystal_colour Colorless
_exptl_crystal_density_diffrn 2.31
_exptl_crystal_description Prism
_exptl_crystal_size_max 0.5
_exptl_crystal_size_mid 0.08
_exptl_crystal_size_min 0.08
_refine_diff_density_max 0.70
_refine_diff_density_min -1.00
_refine_ls_extinction_method none
_refine_ls_goodness_of_fit_obs 1.25
_refine_ls_hydrogen_treatment refall
_refine_ls_number_parameters 379
_refine_ls_number_reflns 3924
_refine_ls_R_factor_obs 0.031
_refine_ls_shift/esd_max '0.6 for Sr,O,C; = 0.9 for H'
_refine_ls_structure_factor_coef F
_refine_ls_weighting_scheme
;[\s^2^(F)]^-1^; \s(F) = (F/2)[\s^2^(I)/(I)^2^ + \d^2^]^1/2^,
\d = 0.021 (instrumental uncertainty)
;
_refine_ls_wR_factor_obs 0.042
_reflns_number_observed 3924
_reflns_number_total 3951
_reflns_observed_criterion I>=3.0\s(I)
_cod_data_source_file cr1034.cif
_cod_data_source_block cr1034_structure_1_of_1
_cod_depositor_comments
;
 Marking attached hydrogen atoms.

 Antanas Vaitkus,
 2017-11-23

 Commenting out incorrect symmery operators:

 loop_
 _symmetry_equiv_pos_as_xyz
 x,y,z
 1-x,1-y,1-z
 x-1,y,z
 2-x,1-y,1-z
 x,y-1,z
 1-x,1-y,-z
 1-x,2-y,1-z
 1-x,2-y,-z
 2-x,1-y,-z
 x,y,1+z
 x,y,z-1
 2-x,2-y,-z

 The space group symbols seem to be correct. 
 Saulius Gra\<zulis
 2016.04.25
;
_cod_original_cell_volume 1049.4(4)
_cod_database_code 2001283

loop_
_space_group_symop_id
_space_group_symop_operation_xyz
1 x,y,z
2 -x,-y,-z

loop_
_atom_site_label
_atom_site_fract_x
_atom_site_fract_y
_atom_site_fract_z
_atom_site_U_iso_or_equiv
_atom_site_attached_hydrogens
Sr(1) .78833(2) .35978(2) .47373(3) .01660(10) 0
Sr(2) 1.01216(2) .26785(2) .21363(3) .01610(10) 0
Sr(3) .85298(2) .98377(2) -.22866(3) .01860(10) 0
O(1W) .0684(3) .7719(2) .0970(3) .0280(10) 0
O(2W) .8027(3) .5141(2) .7548(3) .0270(10) 0
O(3W) .1154(3) .9473(3) .4654(4) .0420(10) 0
O(4W) .3917(3) .7540(3) .3904(4) .0350(10) 0
O(5W) .3643(4) .9719(4) .3701(6) .082(2) 2
O(1A) .8705(2) .7943(2) .5733(3) .0210(10) 0
O(2A) .6627(3) .7963(3) .5174(3) .0330(10) 0
O(3A) .7761(3) .3571(3) -.0629(3) .0390(10) 0
O(4A) .8366(2) .3711(2) .1893(3) .0260(10) 0
O(5A) .9426(2) .5855(2) .5089(3) .0171(8) 0
O(6A) 1.0046(2) .6669(2) .3299(3) .0250(10) 0
O(7A) .6755(2) .4830(2) .3622(3) .0223(9) 0
C(1A) .7498(3) .7568(3) .4791(4) .0190(10) 0
C(2A) .7162(3) .6721(3) .3119(4) .0220(10) 0
C(3A) .7580(3) .5661(3) .2944(4) .0180(10) 0
C(4A) .7320(3) .4994(3) .1197(4) .0210(10) 0
C(5A) .7854(3) .4019(3) .0808(4) .0200(10) 0
C(6A) .9139(3) .6111(3) .3852(4) .0170(10) 0
O(1B) .6027(2) .5983(2) -.2037(4) .0270(10) 0
O(2B) .7875(2) .7759(2) -.1428(3) .0250(10) 0
O(3B) .8049(2) 1.1603(2) .3043(3) .0210(10) 0
O(4B) .5923(2) 1.1502(2) .2609(4) .0280(10) 0
O(5B) .9220(2) 1.0411(2) .0841(3) .0151(9) 0
O(6B) .8723(3) .9149(2) .2189(3) .0280(10) 0
O(7B) .6677(2) .9667(2) -.0784(3) .0197(9) 0
C(1B) .6699(3) .7122(3) -.1340(4) .0180(10) 0
C(2B) .6042(3) .7754(3) -.0261(4) .0180(10) 0
C(3B) .6797(3) .9157(3) .0437(4) .0160(10) 0
C(4B) .6126(3) .9608(3) .1674(4) .0200(10) 0
C(5B) .6736(3) 1.0991(3) .2463(4) .0170(10) 0
C(6B) .8366(3) .9595(3) .1219(4) .0160(10) 0
H(O7A) .584(5) .443(5) .309(7) .07(2) 0
H(O7B) .606(4) .948(4) -.132(5) .040(10) 0
H(1C2A) .771(4) .725(4) .252(5) ? 0
H(2C2A) .624(4) .647(4) .257(6) ? 0
H(1C4A) .772(4) .571(4) .074(5) ? 0
H(2C4A) .630(3) .462(3) .071(4) ? 0
H(1C2B) .591(4) .737(4) .058(6) ? 0
H(2C2B) .514(4) .750(4) -.090(6) ? 0
H(1C4B) .619(4) .928(4) .252(5) ? 0
H(2C4B) .530(4) .934(4) .126(5) ? 0
H(1O1W) .136(5) .741(5) .086(7) .07(2) 0
H(2O1W) .031(5) .742(5) .159(7) .07(2) 0
H(1O2W) .750(6) .530(6) .774(8) .09(2) 0
H(2O2W) .808(5) .468(5) .806(7) .06(2) 0
H(1O3W) .133(4) .991(4) .537(6) .040(10) 0
H(2O3W) .108(6) .891(6) .458(8) .07(2) 0
H(1O4W) .494(6) .768(5) .424(8) .07(2) 0
H(2O4W) .357(6) .736(5) .284(7) .07(2) 0

loop_
_geom_angle_atom_site_label_1
_geom_angle_atom_site_label_2
_geom_angle_atom_site_label_3
_geom_angle
_geom_angle_publ_flag
O(1A) C(1A) O(2A) 121.7(3) yes
O(1A) C(1A) C(2A) 118.10(10) yes
O(2A) C(1A) C(2A) 119.9(2) yes
C(1A) C(2A) C(3A) 116.6(2) yes
O(7A) C(3A) C(2A) 108.8(2) yes
O(7A) C(3A) C(4A) 110.1(2) yes
O(7A) C(3A) C(6A) 107.3(2) yes
C(2A) C(3A) C(4A) 109.6(2) yes
C(2A) C(3A) C(6A) 111.6(2) yes
C(4A) C(3A) C(6A) 109.5(2) yes
C(3A) C(4A) C(5A) 116.9(2) yes
O(3A) C(5A) O(4A) 123.9(2) yes
O(3A) C(5A) C(4A) 115.8(2) yes
O(4A) C(5A) C(4A) 120.2(3) yes
O(5A) C(6A) O(6A) 123.2(2) yes
O(5A) C(6A) C(3A) 118.4(2) yes
O(6A) C(6A) C(3A) 118.3(2) yes
C(3A) O(7A) H(O7A) 114(3) yes
H(1O1W) O(1W) H(2O1W) 105(3) yes
H(1O2W) O(2W) H(2O2W) 104(5) yes
H(1O3W) O(3W) H(2O3W) 123(6) yes
H(1O4W) O(4W) H(2O4W) 113(4) yes
O(1B) C(1B) O(2B) 124.9(2) yes
O(1B) C(1B) C(2B) 116.7(2) yes
O(2B) C(1B) C(2B) 118.4(2) yes
C(1B) C(2B) C(3B) 115.8(2) yes
O(7B) C(3B) C(2B) 110.3(2) yes
O(7B) C(3B) C(4B) 110.1(2) yes
O(7B) C(3B) C(6B) 107.1(2) yes
C(2B) C(3B) C(4B) 108.2(2) yes
C(2B) C(3B) C(6B) 111.3(2) yes
C(4B) C(3B) C(6B) 109.9(2) yes
C(3B) C(4B) C(5B) 115.1(2) yes
O(3B) C(5B) O(4B) 120.9(2) yes
O(3B) C(5B) C(4B) 119.60(10) yes
O(4B) C(5B) C(4B) 119.4(2) yes
O(5B) C(6B) O(6B) 124.0(2) yes
O(5B) C(6B) C(3B) 117.5(2) yes
O(6B) C(6B) C(3B) 118.4(2) yes
C(3B) O(7B) H(O7B) 121(3) yes

loop_
_geom_bond_atom_site_label_1
_geom_bond_atom_site_label_2
_geom_bond_site_symmetry_1
_geom_bond_site_symmetry_2
_geom_bond_distance
_geom_bond_publ_flag
O(1A) C(1A) . . 1.265(3) yes
O(2A) C(1A) . . 1.263(2) yes
O(3A) C(5A) . . 1.257(4) yes
O(4A) C(5A) . . 1.259(3) yes
O(5A) C(6A) . . 1.267(4) yes
O(6A) C(6A) . . 1.244(3) yes
O(7A) C(3A) . . 1.447(3) yes
C(1A) C(2A) . . 1.511(5) yes
C(2A) C(3A) . . 1.523(3) yes
C(3A) C(4A) . . 1.520(5) yes
C(3A) C(6A) . . 1.546(3) yes
C(4A) C(5A) . . 1.511(3) yes
O(7A) H(O7A) . . 0.90(4) yes
O(1W) H(1O1W) . . 0.95(2) yes
O(1W) H(2O1W) . . 0.83(4) yes
O(2W) H(1O2W) . . 0.69(3) yes
O(2W) H(2O2W) . . 0.84(4) yes
O(3W) H(1O3W) . . 0.68(4) yes
O(3W) H(2O3W) . . 0.66(4) yes
O(4W) H(1O4W) . . 1.02(3) yes
O(4W) H(2O4W) . . 0.91(6) yes
O(1B) C(1B) . . 1.257(3) yes
O(2B) C(1B) . . 1.253(2) yes
O(3B) C(5B) . . 1.264(2) yes
O(4B) C(5B) . . 1.259(2) yes
O(5B) C(6B) . . 1.269(2) yes
O(6B) C(6B) . . 1.235(3) yes
O(7B) C(3B) . . 1.426(3) yes
C(1B) C(2B) . . 1.529(3) yes
C(2B) C(3B) . . 1.532(3) yes
C(3B) C(4B) . . 1.537(4) yes
C(3B) C(6B) . . 1.533(3) yes
C(4B) C(5B) . . 1.518(3) yes
O(7B) H(O7B) . . 0.67(3) yes
C(2A) H(1C2A) . . 1.05(3) yes
C(2A) H(2C2A) . . 0.93(3) yes
C(4A) H(1C4A) . . 1.06(3) yes
C(4A) H(2C4A) . . 0.98(2) yes
C(2B) H(1C2B) . . 1.01(4) yes
C(2B) H(2C2B) . . 0.93(3) yes
C(4B) H(1C4B) . . 0.96(4) yes
C(4B) H(2C4B) . . 0.80(2) yes
Sr(1) O(2W) . 1 2.726(2) yes
Sr(1) O(4W) . 2 2.652(2) yes
Sr(1) O(4A) . 1 2.762(2) yes
Sr(1) O(5A) . 4 2.6780(10) yes
Sr(1) O(5A) . 1 2.5970(10) yes
Sr(1) O(6A) . 4 2.772(2) yes
Sr(1) O(7A) . 1 2.563(2) yes
Sr(1) O(3B) . 5 2.658(2) yes
Sr(1) O(4B) . 5 2.650(2) yes
Sr(2) O(1W) . 6 2.672(3) yes
Sr(2) O(2W) . 4 2.6290(10) yes
Sr(2) O(1A) . 4 2.564(2) yes
Sr(2) O(4A) . 1 2.6450(10) yes
Sr(2) O(5A) . 4 2.560(2) yes
Sr(2) O(2B) . 9 2.5460(10) yes
Sr(2) O(3B) . 5 2.5450(10) yes
Sr(2) O(5B) . 5 2.498(2) yes
Sr(3) O(1W) . 8 2.712(2) yes
Sr(3) O(3W) . 8 2.552(3) yes
Sr(3) O(5W) . 8 2.762(3) yes
Sr(3) O(1A) . 11 2.673(2) yes
Sr(3) O(2A) . 11 2.669(3) yes
Sr(3) O(2B) . 1 2.781(2) yes
Sr(3) O(6B) . 12 2.7280(10) yes
Sr(3) O(5B) . 12 2.6990(10) yes
Sr(3) O(5B) . 1 2.652(2) yes
Sr(3) O(7B) . 1 2.5830(10) yes

loop_
_geom_torsion_atom_site_label_1
_geom_torsion_atom_site_label_2
_geom_torsion_atom_site_label_3
_geom_torsion_atom_site_label_4
_geom_torsion
O(7A) C(3A) C(6A) O(5A) -9.5
O(7A) C(3A) C(6A) O(6A) 168.0
C(2A) C(3A) C(6A) O(5A) 109.6
C(2A) C(3A) C(6A) O(6A) -73.0
C(4A) C(3A) C(6A) O(5A) -128.9
C(4A) C(3A) C(6A) O(6A) 48.6
O(7B) C(3B) C(6B) O(5B) 9.5
O(7B) C(3B) C(6B) O(6B) -171.6
C(2B) C(3B) C(6B) O(5B) 130.1
C(2B) C(3B) C(6B) O(6B) -50.9
C(4B) C(3B) C(6B) O(5B) -110.1
C(4B) C(3B) C(6B) O(6B) 68.9
